data_1551352
loop_
_publ_author_name
'Brueckner, Tobias'
'Dewhurst, Rian David'
'Dellermann, Theresa'
'M\"uller, Marcel'
'Braunschweig, Holger'

_publ_section_title
;
 Mild Synthesis of Diboryldiborenes by Diboration of B-B Triple Bonds
;
_journal_name_full 'Chemical Science'
_journal_paper_doi 10.1039/C9SC02544H
_journal_year 2019
_chemical_formula_moiety 'C72 H84 B4 N4 S4'
_chemical_formula_sum 'C72 H84 B4 N4 S4'
_chemical_formula_weight 1176.91
_space_group_crystal_system triclinic
_space_group_IT_number 2
_space_group_name_Hall '-P 1'
_space_group_name_H-M_alt 'P -1'
_symmetry_space_group_name_Hall '-P 1'
_symmetry_space_group_name_H-M 'P -1'
_atom_sites_solution_hydrogens geom
_atom_sites_solution_primary dual
_atom_sites_solution_secondary difmap
_audit_creation_method SHELXL-2014/7
_audit_update_record
;
2018-11-29 deposited with the CCDC.    2019-06-10 downloaded from the CCDC.
;
_cell_angle_alpha 87.1300(10)
_cell_angle_beta 83.4460(10)
_cell_angle_gamma 65.9460(10)
_cell_formula_units_Z 1
_cell_length_a 10.4711(6)
_cell_length_b 12.1436(7)
_cell_length_c 14.1733(8)
_cell_measurement_reflns_used 8370
_cell_measurement_temperature 296(2)
_cell_measurement_theta_max 26.78
_cell_measurement_theta_min 2.34
_cell_volume 1634.96(16)
_computing_cell_refinement 'Saint+ ver. V8.38A (Bruker AXS)'
_computing_data_collection 'APEX2 ver. 2014.9 (Bruker AXS)'
_computing_data_reduction 'Saint+ ver. V8.38A (Bruker AXS)'
_computing_molecular_graphics 'ShelXLe (Huebschle et all, 2011)'
_computing_publication_material 'SHELXL-2014/7 (Sheldrick, 2014)'
_computing_structure_refinement 'SHELXL-2014/7 (Sheldrick, 2014)'
_computing_structure_solution 'SHELXT (Sheldrick, 2014)'
_diffrn_ambient_temperature 296(2)
_diffrn_detector 'CCD area detector (Apex2)'
_diffrn_detector_area_resol_mean 8.333
_diffrn_measured_fraction_theta_full 0.998
_diffrn_measured_fraction_theta_max 0.998
_diffrn_measurement_device_type 'Bruker X8-APEX II'
_diffrn_measurement_method '\f and \w scans'
_diffrn_radiation_monochromator 'multi-layer mirror'
_diffrn_radiation_type MoK\a
_diffrn_radiation_wavelength 0.71073
_diffrn_reflns_av_R_equivalents 0.0349
_diffrn_reflns_av_unetI/netI 0.0425
_diffrn_reflns_Laue_measured_fraction_full 0.998
_diffrn_reflns_Laue_measured_fraction_max 0.998
_diffrn_reflns_limit_h_max 13
_diffrn_reflns_limit_h_min -12
_diffrn_reflns_limit_k_max 15
_diffrn_reflns_limit_k_min -13
_diffrn_reflns_limit_l_max 17
_diffrn_reflns_limit_l_min -17
_diffrn_reflns_number 15055
_diffrn_reflns_point_group_measured_fraction_full 0.998
_diffrn_reflns_point_group_measured_fraction_max 0.998
_diffrn_reflns_theta_full 26.000
_diffrn_reflns_theta_max 26.372
_diffrn_reflns_theta_min 1.836
_diffrn_source 'rotating-anode (Nonius FR-591)'
_exptl_absorpt_coefficient_mu 0.190
_exptl_absorpt_correction_T_max 0.7454
_exptl_absorpt_correction_T_min 0.7000
_exptl_absorpt_correction_type multi-scan
_exptl_absorpt_process_details 'SadAbs 2016/2 (Bruker AXS)'
_exptl_crystal_colour red
_exptl_crystal_density_diffrn 1.195
_exptl_crystal_description block
_exptl_crystal_F_000 628
_exptl_crystal_size_max 0.450
_exptl_crystal_size_mid 0.392
_exptl_crystal_size_min 0.31
_refine_diff_density_max 0.573
_refine_diff_density_min -0.412
_refine_diff_density_rms 0.054
_refine_ls_extinction_method none
_refine_ls_goodness_of_fit_ref 0.683
_refine_ls_hydrogen_treatment constr
_refine_ls_matrix_type full
_refine_ls_number_parameters 381
_refine_ls_number_reflns 6664
_refine_ls_number_restraints 32
_refine_ls_restrained_S_all 0.686
_refine_ls_R_factor_all 0.0489
_refine_ls_R_factor_gt 0.0428
_refine_ls_shift/su_max 0.001
_refine_ls_shift/su_mean 0.000
_refine_ls_structure_factor_coef Fsqd
_refine_ls_weighting_details 'w=1/[\s^2^(Fo^2^)+(0.0775P)^2^+3.6573P] where P=(Fo^2^+2Fc^2^)/3'
_refine_ls_weighting_scheme calc
_refine_ls_wR_factor_gt 0.1081
_refine_ls_wR_factor_ref 0.1149
_reflns_Friedel_coverage 0.000
_reflns_number_gt 5859
_reflns_number_total 6664
_reflns_threshold_expression 'I > 2\s(I)'
_cod_data_source_file c9sc02544h2.cif
_cod_data_source_block 2d
_cod_database_code 1551352
_shelx_shelxl_version_number 2014/7
_shelx_space_group_comment
;
The symmetry employed for this shelxl refinement is uniquely defined
by the following loop, which should always be used as a source of
symmetry information in preference to the above space-group names.
They are only intended as comments.
;

loop_
_space_group_symop_operation_xyz
'x, y, z'
'-x, -y, -z'

loop_
_atom_site_label
_atom_site_type_symbol
_atom_site_fract_x
_atom_site_fract_y
_atom_site_fract_z
_atom_site_U_iso_or_equiv
_atom_site_adp_type
_atom_site_occupancy
_atom_site_site_symmetry_order
_atom_site_calc_flag
_atom_site_refinement_flags_posn
_atom_site_refinement_flags_adp
_atom_site_refinement_flags_occupancy
_atom_site_disorder_assembly
_atom_site_disorder_group
S1 S 0.41394(4) 0.59363(4) 0.24304(3) 0.01516(11) Uani 1 1 d . . . . .
B1 B 0.51270(18) 0.55856(15) 0.34732(13) 0.0131(3) Uani 1 1 d . . . . .
S2 S 0.69149(4) 0.54617(4) 0.30835(3) 0.01487(11) Uani 1 1 d . . . . .
N1 N 0.22232(14) 0.70301(12) 0.54531(9) 0.0133(3) Uani 1 1 d . . . . .
N2 N 0.19778(14) 0.55730(12) 0.47387(9) 0.0139(3) Uani 1 1 d . . . . .
C1 C 0.21259(16) 0.47503(15) 0.39897(11) 0.0141(3) Uani 1 1 d . . . . .
C2 C 0.28003(17) 0.34933(15) 0.41011(11) 0.0152(3) Uani 1 1 d . . . . .
C3 C 0.26391(17) 0.80054(14) 0.56098(12) 0.0151(3) Uani 1 1 d . . . . .
C4 C 0.27471(18) 0.82775(15) 0.65434(12) 0.0179(3) Uani 1 1 d . . . . .
C5 C 0.29042(16) 0.60415(14) 0.49016(10) 0.0118(3) Uani 1 1 d . . . . .
C6 C 0.68066(18) 0.55949(15) 0.18552(11) 0.0168(3) Uani 1 1 d . . . . .
C7 C 0.54826(17) 0.58804(15) 0.15518(11) 0.0159(3) Uani 1 1 d . . . . .
C8 C 0.14756(18) 0.44689(17) 0.24752(12) 0.0198(4) Uani 1 1 d . . . . .
H00C H 0.1029 0.4797 0.1934 0.024 Uiso 1 1 calc R U . . .
C9 C 0.05992(17) 0.61858(15) 0.52864(12) 0.0170(3) Uani 1 1 d . . . . .
H00A H 0.0447 0.5677 0.5797 0.020 Uiso 1 1 calc R U . . .
H00B H -0.0158 0.6418 0.4883 0.020 Uiso 1 1 calc R U . . .
C10 C 0.07124(17) 0.72875(16) 0.56717(13) 0.0194(3) Uani 1 1 d . . . . .
H00D H 0.0131 0.8019 0.5356 0.023 Uiso 1 1 calc R U . . .
H00E H 0.0437 0.7369 0.6350 0.023 Uiso 1 1 calc R U . . .
C11 C 0.14425(17) 0.52455(16) 0.31778(12) 0.0173(3) Uani 1 1 d . . . . .
C12 C 0.27308(18) 0.87764(15) 0.48469(12) 0.0183(3) Uani 1 1 d . . . . .
C13 C 0.21514(19) 0.32241(17) 0.25532(12) 0.0207(4) Uani 1 1 d . . . . .
C14 C 0.26243(19) 0.75188(15) 0.74029(12) 0.0194(3) Uani 1 1 d . . . . .
H00I H 0.2590 0.6782 0.7178 0.023 Uiso 1 1 calc R U . . .
C15 C 0.34646(18) 0.29129(15) 0.49784(12) 0.0185(3) Uani 1 1 d . . . . .
H00F H 0.3955 0.2059 0.4882 0.028 Uiso 1 1 calc R U . . .
H00G H 0.2749 0.3065 0.5503 0.028 Uiso 1 1 calc R U . . .
H00H H 0.4116 0.3242 0.5114 0.028 Uiso 1 1 calc R U . . .
C16 C 0.28113(18) 0.27624(16) 0.33686(12) 0.0188(3) Uani 1 1 d . . . . .
H00K H 0.3280 0.1931 0.3429 0.023 Uiso 1 1 calc R U . . .
C17 C 0.06493(18) 0.65875(16) 0.30343(13) 0.0223(4) Uani 1 1 d . . . . .
H00J H 0.0820 0.6792 0.2383 0.033 Uiso 1 1 calc R U . . .
H00L H 0.0964 0.7018 0.3437 0.033 Uiso 1 1 calc R U . . .
H00M H -0.0339 0.6804 0.3192 0.033 Uiso 1 1 calc R U . . .
C18 C 0.53094(19) 0.60381(16) 0.05841(12) 0.0206(4) Uani 1 1 d . . . . .
H00N H 0.4425 0.6255 0.0381 0.025 Uiso 1 1 calc R U . . .
C19 C 0.2961(2) 0.93116(17) 0.66992(13) 0.0252(4) Uani 1 1 d . . . . .
H00O H 0.3038 0.9496 0.7313 0.030 Uiso 1 1 calc R U . . .
C20 C 0.25572(19) 0.85823(15) 0.38273(12) 0.0207(4) Uani 1 1 d . . . . .
H00P H 0.2647 0.7752 0.3773 0.025 Uiso 1 1 calc R U . . .
C21 C 0.3061(2) 1.00672(17) 0.59607(14) 0.0298(4) Uani 1 1 d . . . . .
H00Q H 0.3203 1.0754 0.6077 0.036 Uiso 1 1 calc R U . . .
C22 C 0.6459(2) 0.5871(2) -0.00709(13) 0.0281(4) Uani 1 1 d . . . . .
H00R H 0.6346 0.5973 -0.0715 0.034 Uiso 1 1 calc R U . . .
C23 C 0.1279(2) 0.81776(19) 0.80571(13) 0.0283(4) Uani 1 1 d . . . . .
H00S H 0.1205 0.7654 0.8571 0.042 Uiso 1 1 calc R U . . .
H00T H 0.0479 0.8407 0.7704 0.042 Uiso 1 1 calc R U . . .
H00U H 0.1309 0.8886 0.8307 0.042 Uiso 1 1 calc R U . . .
C24 C 0.3698(2) 0.87428(18) 0.31232(14) 0.0320(5) Uani 1 1 d . . . . .
H00V H 0.3600 0.8550 0.2494 0.048 Uiso 1 1 calc R U . . .
H00W H 0.4610 0.8215 0.3297 0.048 Uiso 1 1 calc R U . . .
H00X H 0.3599 0.9564 0.3138 0.048 Uiso 1 1 calc R U . . .
C25 C 0.3901(2) 0.71540(17) 0.79641(14) 0.0264(4) Uani 1 1 d . . . . .
H00Y H 0.3834 0.6623 0.8474 0.040 Uiso 1 1 calc R U . . .
H00Z H 0.3927 0.7862 0.8219 0.040 Uiso 1 1 calc R U . . .
H010 H 0.4745 0.6748 0.7551 0.040 Uiso 1 1 calc R U . . .
C26 C 0.2948(2) 0.97942(16) 0.50469(14) 0.0260(4) Uani 1 1 d . . . . .
H011 H 0.3019 1.0305 0.4552 0.031 Uiso 1 1 calc R U . . .
C27 C 0.7957(2) 0.5420(2) 0.11901(13) 0.0282(4) Uani 1 1 d . . . . .
H012 H 0.8842 0.5216 0.1389 0.034 Uiso 1 1 calc R U . . .
C28 C 0.7779(2) 0.5552(2) 0.02330(14) 0.0347(5) Uani 1 1 d . . . . .
H013 H 0.8551 0.5425 -0.0211 0.042 Uiso 1 1 calc R U . . .
C29 C 0.2185(2) 0.2396(2) 0.17805(14) 0.0314(4) Uani 1 1 d . . . . .
H014 H 0.2279 0.1630 0.2052 0.047 Uiso 1 1 calc R U . . .
H015 H 0.2969 0.2285 0.1315 0.047 Uiso 1 1 calc R U . . .
H016 H 0.1328 0.2747 0.1483 0.047 Uiso 1 1 calc R U . . .
C30 C 0.1096(2) 0.94297(18) 0.35655(15) 0.0339(5) Uani 1 1 d . . . . .
H017 H 0.0986 0.9251 0.2935 0.051 Uiso 1 1 calc R U . . .
H018 H 0.0995 1.0250 0.3590 0.051 Uiso 1 1 calc R U . . .
H019 H 0.0391 0.9319 0.4007 0.051 Uiso 1 1 calc R U . . .
B3 B 0.45415(18) 0.54194(15) 0.45901(12) 0.0116(3) Uani 1 1 d . . . . .
C1_1 C 0.8526(8) 0.8427(7) 0.0784(6) 0.0597(14) Uiso 0.5 1 d . U P A 1
H1_1 H 0.9319 0.7746 0.0910 0.072 Uiso 0.5 1 calc R U P A 1
C2_1 C 0.7218(8) 0.8544(7) 0.1280(6) 0.0535(15) Uiso 0.5 1 d . U P A 1
H2_1 H 0.7122 0.7963 0.1699 0.064 Uiso 0.5 1 calc R U P A 1
C3_1 C 0.6104(7) 0.9600(6) 0.1081(4) 0.0427(12) Uiso 0.5 1 d . U P A 1
H3_1 H 0.5223 0.9754 0.1403 0.051 Uiso 0.5 1 calc R U P A 1
C4_1 C 0.6235(6) 1.0438(5) 0.0425(4) 0.0417(11) Uiso 0.5 1 d . U P A 1
H4_1 H 0.5446 1.1127 0.0307 0.050 Uiso 0.5 1 calc R U P A 1
C5_1 C 0.7533(9) 1.0263(6) -0.0059(4) 0.0458(11) Uiso 0.5 1 d . U P A 1
H5_1 H 0.7628 1.0818 -0.0508 0.055 Uiso 0.5 1 calc R U P A 1
C6_1 C 0.8703(8) 0.9213(8) 0.0155(5) 0.0477(11) Uiso 0.5 1 d . U P A 1
H6_1 H 0.9594 0.9072 -0.0143 0.057 Uiso 0.5 1 calc R U P A 1
C1_11 C 0.8307(7) 0.8180(6) 0.1027(5) 0.0491(13) Uiso 0.5 1 d . U P B 2
H1_11 H 0.8804 0.7435 0.1298 0.059 Uiso 0.5 1 calc R U P B 2
C2_11 C 0.6855(8) 0.8793(7) 0.1234(6) 0.0555(15) Uiso 0.5 1 d . U P B 2
H2_11 H 0.6383 0.8458 0.1673 0.067 Uiso 0.5 1 calc R U P B 2
C3_11 C 0.6116(8) 0.9847(7) 0.0822(5) 0.0546(14) Uiso 0.5 1 d . U P B 2
H3_11 H 0.5149 1.0228 0.0978 0.065 Uiso 0.5 1 calc R U P B 2
C4_11 C 0.6785(10) 1.0367(6) 0.0168(5) 0.0594(13) Uiso 0.5 1 d . U P B 2
H4_11 H 0.6276 1.1094 -0.0124 0.071 Uiso 0.5 1 calc R U P B 2
C5_11 C 0.8221(8) 0.9792(8) -0.0046(4) 0.0497(11) Uiso 0.5 1 d . U P B 2
H5_11 H 0.8686 1.0122 -0.0495 0.060 Uiso 0.5 1 calc R U P B 2
C6_11 C 0.8964(6) 0.8732(6) 0.0404(5) 0.0457(11) Uiso 0.5 1 d . U P B 2
H6_11 H 0.9938 0.8378 0.0283 0.055 Uiso 0.5 1 calc R U P B 2

loop_
_atom_site_aniso_label
_atom_site_aniso_U_11
_atom_site_aniso_U_22
_atom_site_aniso_U_33
_atom_site_aniso_U_23
_atom_site_aniso_U_13
_atom_site_aniso_U_12
S1 0.01257(19) 0.0205(2) 0.01199(19) 0.00110(14) -0.00074(14) -0.00649(16)
B1 0.0132(8) 0.0112(8) 0.0137(8) -0.0001(6) -0.0008(6) -0.0040(6)
S2 0.0133(2) 0.0210(2) 0.01102(19) 0.00211(14) -0.00076(14) -0.00805(16)
N1 0.0109(6) 0.0140(6) 0.0141(6) -0.0014(5) 0.0006(5) -0.0045(5)
N2 0.0108(6) 0.0168(7) 0.0142(6) -0.0028(5) 0.0015(5) -0.0061(5)
C1 0.0115(7) 0.0199(8) 0.0133(7) -0.0021(6) 0.0013(6) -0.0092(6)
C2 0.0137(7) 0.0193(8) 0.0160(8) -0.0013(6) 0.0012(6) -0.0106(6)
C3 0.0133(7) 0.0118(7) 0.0182(8) -0.0019(6) 0.0011(6) -0.0034(6)
C4 0.0181(8) 0.0147(8) 0.0197(8) -0.0004(6) -0.0014(6) -0.0056(6)
C5 0.0143(7) 0.0119(7) 0.0088(7) 0.0036(5) -0.0026(6) -0.0048(6)
C6 0.0184(8) 0.0214(8) 0.0114(7) 0.0021(6) -0.0011(6) -0.0094(7)
C7 0.0171(8) 0.0170(8) 0.0135(7) 0.0001(6) 0.0008(6) -0.0075(6)
C8 0.0174(8) 0.0324(10) 0.0135(8) 0.0010(7) -0.0019(6) -0.0143(7)
C9 0.0115(7) 0.0215(8) 0.0169(8) -0.0028(6) 0.0014(6) -0.0061(6)
C10 0.0116(8) 0.0223(8) 0.0224(8) -0.0057(7) 0.0038(6) -0.0057(7)
C11 0.0122(7) 0.0240(9) 0.0174(8) 0.0011(6) 0.0002(6) -0.0097(7)
C12 0.0179(8) 0.0140(8) 0.0195(8) -0.0002(6) 0.0017(6) -0.0036(6)
C13 0.0214(9) 0.0322(10) 0.0160(8) -0.0047(7) 0.0029(7) -0.0190(8)
C14 0.0253(9) 0.0172(8) 0.0166(8) -0.0012(6) -0.0021(7) -0.0095(7)
C15 0.0214(8) 0.0169(8) 0.0204(8) 0.0004(6) -0.0040(7) -0.0107(7)
C16 0.0190(8) 0.0212(8) 0.0198(8) -0.0034(7) 0.0026(7) -0.0126(7)
C17 0.0164(8) 0.0264(9) 0.0221(9) 0.0037(7) -0.0048(7) -0.0062(7)
C18 0.0224(9) 0.0269(9) 0.0156(8) 0.0028(7) -0.0044(7) -0.0128(7)
C19 0.0352(10) 0.0208(9) 0.0227(9) -0.0031(7) -0.0050(8) -0.0136(8)
C20 0.0262(9) 0.0135(8) 0.0169(8) 0.0014(6) 0.0001(7) -0.0031(7)
C21 0.0445(12) 0.0192(9) 0.0316(10) -0.0015(8) -0.0041(9) -0.0188(9)
C22 0.0314(10) 0.0463(12) 0.0112(8) 0.0033(8) -0.0018(7) -0.0209(9)
C23 0.0294(10) 0.0335(10) 0.0191(9) -0.0007(8) 0.0009(8) -0.0106(8)
C24 0.0481(13) 0.0221(9) 0.0247(10) -0.0004(7) 0.0096(9) -0.0163(9)
C25 0.0322(10) 0.0211(9) 0.0268(10) 0.0015(7) -0.0092(8) -0.0102(8)
C26 0.0353(11) 0.0180(9) 0.0249(9) 0.0039(7) -0.0002(8) -0.0124(8)
C27 0.0177(9) 0.0499(12) 0.0185(9) 0.0032(8) -0.0003(7) -0.0161(9)
C28 0.0254(10) 0.0640(15) 0.0164(9) 0.0021(9) 0.0052(8) -0.0219(10)
C29 0.0432(12) 0.0399(11) 0.0207(9) -0.0083(8) -0.0002(8) -0.0264(10)
C30 0.0375(12) 0.0234(10) 0.0273(10) -0.0017(8) -0.0095(9) 0.0030(8)
B3 0.0111(8) 0.0116(8) 0.0126(8) -0.0004(6) -0.0003(6) -0.0053(7)

loop_
_atom_type_symbol
_atom_type_description
_atom_type_scat_dispersion_real
_atom_type_scat_dispersion_imag
_atom_type_scat_source
C C 0.0033 0.0016 'International Tables Vol C Tables 4.2.6.8 and 6.1.1.4'
H H 0.0000 0.0000 'International Tables Vol C Tables 4.2.6.8 and 6.1.1.4'
B B 0.0013 0.0007 'International Tables Vol C Tables 4.2.6.8 and 6.1.1.4'
N N 0.0061 0.0033 'International Tables Vol C Tables 4.2.6.8 and 6.1.1.4'
S S 0.1246 0.1234 'International Tables Vol C Tables 4.2.6.8 and 6.1.1.4'

loop_
_geom_angle_atom_site_label_1
_geom_angle_atom_site_label_2
_geom_angle_atom_site_label_3
_geom_angle
_geom_angle_site_symmetry_1
_geom_angle_site_symmetry_3
C7 S1 B1 99.28(8) . .
B3 B1 S1 127.26(12) . .
B3 B1 S2 124.63(12) . .
S1 B1 S2 108.10(9) . .
C6 S2 B1 98.91(8) . .
C5 N1 C3 128.91(13) . .
C5 N1 C10 111.85(13) . .
C3 N1 C10 116.54(13) . .
C5 N2 C1 126.98(13) . .
C5 N2 C9 112.41(13) . .
C1 N2 C9 119.44(13) . .
C11 C1 C2 120.47(15) . .
C11 C1 N2 117.33(14) . .
C2 C1 N2 121.87(14) . .
C16 C2 C1 118.14(15) . .
C16 C2 C15 119.00(15) . .
C1 C2 C15 122.83(14) . .
C4 C3 C12 120.45(15) . .
C4 C3 N1 119.23(14) . .
C12 C3 N1 119.67(14) . .
C19 C4 C3 118.75(16) . .
C19 C4 C14 117.40(15) . .
C3 C4 C14 123.85(15) . .
N1 C5 N2 108.63(13) . .
N1 C5 B3 126.79(14) . .
N2 C5 B3 124.20(14) . .
C27 C6 C7 119.87(15) . .
C27 C6 S2 123.41(13) . .
C7 C6 S2 116.71(12) . .
C18 C7 C6 119.82(15) . .
C18 C7 S1 123.57(13) . .
C6 C7 S1 116.51(12) . .
C13 C8 C11 122.41(16) . .
C13 C8 H00C 118.8 . .
C11 C8 H00C 118.8 . .
N2 C9 C10 102.63(13) . .
N2 C9 H00A 111.2 . .
C10 C9 H00A 111.2 . .
N2 C9 H00B 111.2 . .
C10 C9 H00B 111.2 . .
H00A C9 H00B 109.2 . .
N1 C10 C9 103.15(13) . .
N1 C10 H00D 111.1 . .
C9 C10 H00D 111.1 . .
N1 C10 H00E 111.1 . .
C9 C10 H00E 111.1 . .
H00D C10 H00E 109.1 . .
C8 C11 C1 118.72(16) . .
C8 C11 C17 118.28(15) . .
C1 C11 C17 122.99(15) . .
C26 C12 C3 118.13(16) . .
C26 C12 C20 117.98(15) . .
C3 C12 C20 123.86(15) . .
C8 C13 C16 117.43(16) . .
C8 C13 C29 121.67(17) . .
C16 C13 C29 120.90(17) . .
C4 C14 C23 111.69(15) . .
C4 C14 C25 111.15(15) . .
C23 C14 C25 109.58(15) . .
C4 C14 H00I 108.1 . .
C23 C14 H00I 108.1 . .
C25 C14 H00I 108.1 . .
C2 C15 H00F 109.5 . .
C2 C15 H00G 109.5 . .
H00F C15 H00G 109.5 . .
C2 C15 H00H 109.5 . .
H00F C15 H00H 109.5 . .
H00G C15 H00H 109.5 . .
C13 C16 C2 122.79(16) . .
C13 C16 H00K 118.6 . .
C2 C16 H00K 118.6 . .
C11 C17 H00J 109.5 . .
C11 C17 H00L 109.5 . .
H00J C17 H00L 109.5 . .
C11 C17 H00M 109.5 . .
H00J C17 H00M 109.5 . .
H00L C17 H00M 109.5 . .
C22 C18 C7 119.79(16) . .
C22 C18 H00N 120.1 . .
C7 C18 H00N 120.1 . .
C21 C19 C4 121.37(17) . .
C21 C19 H00O 119.3 . .
C4 C19 H00O 119.3 . .
C12 C20 C30 110.97(15) . .
C12 C20 C24 111.93(16) . .
C30 C20 C24 110.12(16) . .
C12 C20 H00P 107.9 . .
C30 C20 H00P 107.9 . .
C24 C20 H00P 107.9 . .
C19 C21 C26 119.42(17) . .
C19 C21 H00Q 120.3 . .
C26 C21 H00Q 120.3 . .
C18 C22 C28 120.11(17) . .
C18 C22 H00R 119.9 . .
C28 C22 H00R 119.9 . .
C14 C23 H00S 109.5 . .
C14 C23 H00T 109.5 . .
H00S C23 H00T 109.5 . .
C14 C23 H00U 109.5 . .
H00S C23 H00U 109.5 . .
H00T C23 H00U 109.5 . .
C20 C24 H00V 109.5 . .
C20 C24 H00W 109.5 . .
H00V C24 H00W 109.5 . .
C20 C24 H00X 109.5 . .
H00V C24 H00X 109.5 . .
H00W C24 H00X 109.5 . .
C14 C25 H00Y 109.5 . .
C14 C25 H00Z 109.5 . .
H00Y C25 H00Z 109.5 . .
C14 C25 H010 109.5 . .
H00Y C25 H010 109.5 . .
H00Z C25 H010 109.5 . .
C21 C26 C12 121.87(17) . .
C21 C26 H011 119.1 . .
C12 C26 H011 119.1 . .
C28 C27 C6 119.78(17) . .
C28 C27 H012 120.1 . .
C6 C27 H012 120.1 . .
C27 C28 C22 120.59(18) . .
C27 C28 H013 119.7 . .
C22 C28 H013 119.7 . .
C13 C29 H014 109.5 . .
C13 C29 H015 109.5 . .
H014 C29 H015 109.5 . .
C13 C29 H016 109.5 . .
H014 C29 H016 109.5 . .
H015 C29 H016 109.5 . .
C20 C30 H017 109.5 . .
C20 C30 H018 109.5 . .
H017 C30 H018 109.5 . .
C20 C30 H019 109.5 . .
H017 C30 H019 109.5 . .
H018 C30 H019 109.5 . .
C5 B3 B3 114.11(16) . 2_666
C5 B3 B1 118.66(13) . .
B3 B3 B1 127.04(17) 2_666 .
C6_1 C1_1 C2_1 125.1(7) . .
C6_1 C1_1 H1_1 117.5 . .
C2_1 C1_1 H1_1 117.5 . .
C3_1 C2_1 C1_1 113.8(7) . .
C3_1 C2_1 H2_1 123.1 . .
C1_1 C2_1 H2_1 123.1 . .
C2_1 C3_1 C4_1 123.0(6) . .
C2_1 C3_1 H3_1 118.5 . .
C4_1 C3_1 H3_1 118.5 . .
C3_1 C4_1 C5_1 120.7(5) . .
C3_1 C4_1 H4_1 119.6 . .
C5_1 C4_1 H4_1 119.6 . .
C4_1 C5_1 C6_1 117.5(5) . .
C4_1 C5_1 H5_1 121.2 . .
C6_1 C5_1 H5_1 121.2 . .
C1_1 C6_1 C5_1 119.7(6) . .
C1_1 C6_1 H6_1 120.2 . .
C5_1 C6_1 H6_1 120.2 . .
C6_11 C1_11 C2_11 116.7(6) . .
C6_11 C1_11 H1_11 121.7 . .
C2_11 C1_11 H1_11 121.7 . .
C3_11 C2_11 C1_11 122.4(8) . .
C3_11 C2_11 H2_11 118.8 . .
C1_11 C2_11 H2_11 118.8 . .
C2_11 C3_11 C4_11 120.2(7) . .
C2_11 C3_11 H3_11 119.9 . .
C4_11 C3_11 H3_11 119.9 . .
C5_11 C4_11 C3_11 118.9(7) . .
C5_11 C4_11 H4_11 120.5 . .
C3_11 C4_11 H4_11 120.5 . .
C6_11 C5_11 C4_11 120.0(6) . .
C6_11 C5_11 H5_11 120.0 . .
C4_11 C5_11 H5_11 120.0 . .
C1_11 C6_11 C5_11 121.7(6) . .
C1_11 C6_11 H6_11 119.1 . .
C5_11 C6_11 H6_11 119.1 . .

loop_
_geom_bond_atom_site_label_1
_geom_bond_atom_site_label_2
_geom_bond_distance
_geom_bond_site_symmetry_2
S1 C7 1.7505(17) .
S1 B1 1.8337(18) .
B1 B3 1.664(2) .
B1 S2 1.8372(18) .
S2 C6 1.7526(16) .
N1 C5 1.353(2) .
N1 C3 1.453(2) .
N1 C10 1.480(2) .
N2 C5 1.354(2) .
N2 C1 1.446(2) .
N2 C9 1.472(2) .
C1 C11 1.402(2) .
C1 C2 1.406(2) .
C2 C16 1.395(2) .
C2 C15 1.496(2) .
C3 C4 1.408(2) .
C3 C12 1.415(2) .
C4 C19 1.394(2) .
C4 C14 1.516(2) .
C5 B3 1.584(2) .
C6 C27 1.392(2) .
C6 C7 1.399(2) .
C7 C18 1.397(2) .
C8 C13 1.388(3) .
C8 C11 1.393(2) .
C8 H00C 0.9300 .
C9 C10 1.523(2) .
C9 H00A 0.9700 .
C9 H00B 0.9700 .
C10 H00D 0.9700 .
C10 H00E 0.9700 .
C11 C17 1.513(2) .
C12 C26 1.392(2) .
C12 C20 1.519(2) .
C13 C16 1.389(3) .
C13 C29 1.511(2) .
C14 C23 1.530(3) .
C14 C25 1.530(2) .
C14 H00I 0.9800 .
C15 H00F 0.9600 .
C15 H00G 0.9600 .
C15 H00H 0.9600 .
C16 H00K 0.9300 .
C17 H00J 0.9600 .
C17 H00L 0.9600 .
C17 H00M 0.9600 .
C18 C22 1.384(3) .
C18 H00N 0.9300 .
C19 C21 1.380(3) .
C19 H00O 0.9300 .
C20 C30 1.531(3) .
C20 C24 1.536(3) .
C20 H00P 0.9800 .
C21 C26 1.382(3) .
C21 H00Q 0.9300 .
C22 C28 1.389(3) .
C22 H00R 0.9300 .
C23 H00S 0.9600 .
C23 H00T 0.9600 .
C23 H00U 0.9600 .
C24 H00V 0.9600 .
C24 H00W 0.9600 .
C24 H00X 0.9600 .
C25 H00Y 0.9600 .
C25 H00Z 0.9600 .
C25 H010 0.9600 .
C26 H011 0.9300 .
C27 C28 1.383(3) .
C27 H012 0.9300 .
C28 H013 0.9300 .
C29 H014 0.9600 .
C29 H015 0.9600 .
C29 H016 0.9600 .
C30 H017 0.9600 .
C30 H018 0.9600 .
C30 H019 0.9600 .
B3 B3 1.627(3) 2_666
C1_1 C6_1 1.327(10) .
C1_1 C2_1 1.421(11) .
C1_1 H1_1 0.9300 .
C2_1 C3_1 1.380(9) .
C2_1 H2_1 0.9300 .
C3_1 C4_1 1.381(8) .
C3_1 H3_1 0.9300 .
C4_1 C5_1 1.390(8) .
C4_1 H4_1 0.9300 .
C5_1 C6_1 1.412(9) .
C5_1 H5_1 0.9300 .
C6_1 H6_1 0.9300 .
C1_11 C6_11 1.371(9) .
C1_11 C2_11 1.396(10) .
C1_11 H1_11 0.9300 .
C2_11 C3_11 1.341(11) .
C2_11 H2_11 0.9300 .
C3_11 C4_11 1.380(11) .
C3_11 H3_11 0.9300 .
C4_11 C5_11 1.379(10) .
C4_11 H4_11 0.9300 .
C5_11 C6_11 1.372(9) .
C5_11 H5_11 0.9300 .
C6_11 H6_11 0.9300 .

loop_
_geom_torsion_atom_site_label_1
_geom_torsion_atom_site_label_2
_geom_torsion_atom_site_label_3
_geom_torsion_atom_site_label_4
_geom_torsion
_geom_torsion_site_symmetry_4
C7 S1 B1 B3 -177.16(14) .
C7 S1 B1 S2 3.59(10) .
B3 B1 S2 C6 174.82(13) .
S1 B1 S2 C6 -5.91(10) .
C5 N2 C1 C11 -98.28(19) .
C9 N2 C1 C11 68.36(19) .
C5 N2 C1 C2 88.2(2) .
C9 N2 C1 C2 -105.16(18) .
C11 C1 C2 C16 2.3(2) .
N2 C1 C2 C16 175.60(14) .
C11 C1 C2 C15 -175.92(15) .
N2 C1 C2 C15 -2.6(2) .
C5 N1 C3 C4 -123.87(18) .
C10 N1 C3 C4 76.44(19) .
C5 N1 C3 C12 65.3(2) .
C10 N1 C3 C12 -94.44(18) .
C12 C3 C4 C19 -0.7(2) .
N1 C3 C4 C19 -171.51(15) .
C12 C3 C4 C14 178.42(15) .
N1 C3 C4 C14 7.6(2) .
C3 N1 C5 N2 -161.91(15) .
C10 N1 C5 N2 -1.45(18) .
C3 N1 C5 B3 25.0(2) .
C10 N1 C5 B3 -174.57(14) .
C1 N2 C5 N1 161.01(14) .
C9 N2 C5 N1 -6.41(18) .
C1 N2 C5 B3 -25.7(2) .
C9 N2 C5 B3 166.92(14) .
B1 S2 C6 C27 -172.24(17) .
B1 S2 C6 C7 7.11(15) .
C27 C6 C7 C18 -2.6(3) .
S2 C6 C7 C18 177.99(13) .
C27 C6 C7 S1 173.90(15) .
S2 C6 C7 S1 -5.47(18) .
B1 S1 C7 C18 177.25(15) .
B1 S1 C7 C6 0.86(15) .
C5 N2 C9 C10 11.06(18) .
C1 N2 C9 C10 -157.42(14) .
C5 N1 C10 C9 8.10(18) .
C3 N1 C10 C9 171.19(13) .
N2 C9 C10 N1 -10.77(16) .
C13 C8 C11 C1 0.5(2) .
C13 C8 C11 C17 -178.63(15) .
C2 C1 C11 C8 -1.6(2) .
N2 C1 C11 C8 -175.19(14) .
C2 C1 C11 C17 177.49(15) .
N2 C1 C11 C17 3.9(2) .
C4 C3 C12 C26 0.8(2) .
N1 C3 C12 C26 171.61(15) .
C4 C3 C12 C20 -177.02(16) .
N1 C3 C12 C20 -6.3(2) .
C11 C8 C13 C16 -0.1(2) .
C11 C8 C13 C29 -179.56(16) .
C19 C4 C14 C23 67.8(2) .
C3 C4 C14 C23 -111.30(19) .
C19 C4 C14 C25 -54.9(2) .
C3 C4 C14 C25 125.98(17) .
C8 C13 C16 C2 0.9(2) .
C29 C13 C16 C2 -179.67(16) .
C1 C2 C16 C13 -2.0(2) .
C15 C2 C16 C13 176.31(15) .
C6 C7 C18 C22 2.2(3) .
S1 C7 C18 C22 -174.12(15) .
C3 C4 C19 C21 0.3(3) .
C14 C4 C19 C21 -178.87(18) .
C26 C12 C20 C30 -75.7(2) .
C3 C12 C20 C30 102.1(2) .
C26 C12 C20 C24 47.7(2) .
C3 C12 C20 C24 -134.40(17) .
C4 C19 C21 C26 -0.1(3) .
C7 C18 C22 C28 -0.2(3) .
C19 C21 C26 C12 0.2(3) .
C3 C12 C26 C21 -0.6(3) .
C20 C12 C26 C21 177.38(18) .
C7 C6 C27 C28 1.2(3) .
S2 C6 C27 C28 -179.52(17) .
C6 C27 C28 C22 0.8(4) .
C18 C22 C28 C27 -1.3(3) .
N1 C5 B3 B3 78.3(2) 2_666
N2 C5 B3 B3 -93.8(2) 2_666
N1 C5 B3 B1 -106.45(18) .
N2 C5 B3 B1 81.45(19) .
S1 B1 B3 C5 -23.5(2) .
S2 B1 B3 C5 155.62(12) .
S1 B1 B3 B3 151.04(17) 2_666
S2 B1 B3 B3 -29.8(3) 2_666
C6_1 C1_1 C2_1 C3_1 -2.4(10) .
C1_1 C2_1 C3_1 C4_1 3.0(9) .
C2_1 C3_1 C4_1 C5_1 -1.5(9) .
C3_1 C4_1 C5_1 C6_1 -0.9(8) .
C2_1 C1_1 C6_1 C5_1 0.2(10) .
C4_1 C5_1 C6_1 C1_1 1.5(8) .
C6_11 C1_11 C2_11 C3_11 2.5(10) .
C1_11 C2_11 C3_11 C4_11 0.0(11) .
C2_11 C3_11 C4_11 C5_11 -0.6(10) .
C3_11 C4_11 C5_11 C6_11 -1.3(9) .
C2_11 C1_11 C6_11 C5_11 -4.4(9) .
C4_11 C5_11 C6_11 C1_11 3.9(9) .
